data_7045813
loop_
_publ_author_name
'Johnson, Andrew Lee'
'Ahmet, Ibrahim Y.'
'Hill, Michael S.'
'Raithby, Paul R.'

_publ_section_title
;
 Tin Guanidinato Complexes: Oxidative Control of Sn, SnS, SnSe and SnTe
 Thin Film Deposition
;
_journal_name_full 'Dalton Transactions'
_journal_paper_doi 10.1039/C8DT00773J
_journal_year 2018
_chemical_formula_moiety 'C30 H56 N6 Se Sn'
_chemical_formula_sum 'C30 H56 N6 Se Sn'
_chemical_formula_weight 698.45
_chemical_name_systematic
;
 ?
;
_space_group_crystal_system monoclinic
_space_group_IT_number 14
_space_group_name_Hall '-P 2yab'
_space_group_name_H-M_alt 'P 1 21/a 1'
_symmetry_space_group_name_Hall '-P 2yab'
_symmetry_space_group_name_H-M 'P 1 21/a 1'
_atom_sites_solution_hydrogens geom
_atom_sites_solution_primary direct
_audit_creation_date 2017-12-19
_audit_creation_method
;
Olex2 1.2
(compiled 2017.08.10 svn.r3458 for OlexSys, GUI svn.r5381)
;
_audit_update_record
;
2018-01-03 deposited with the CCDC.
2018-03-06 downloaded from the CCDC.
;
_cell_angle_alpha 90
_cell_angle_beta 103.1790(10)
_cell_angle_gamma 90
_cell_formula_units_Z 4
_cell_length_a 12.2422(3)
_cell_length_b 26.8816(3)
_cell_length_c 12.4038(6)
_cell_measurement_reflns_used 43124
_cell_measurement_temperature 150.15
_cell_measurement_theta_max 27.734
_cell_measurement_theta_min 1.515
_cell_volume 3974.5(2)
_computing_cell_refinement 'Nonius Kappa'
_computing_data_collection 'Nonius Kappa'
_computing_data_reduction 'Nonius Kappa'
_computing_molecular_graphics 'Olex2 (Dolomanov et al., 2009)'
_computing_publication_material 'Olex2 (Dolomanov et al., 2009)'
_computing_structure_refinement 'ShelXL (Sheldrick, 2015)'
_computing_structure_solution 'SIR2004 (Burla et al., 2007)'
_diffrn_ambient_temperature 150.15
_diffrn_measured_fraction_theta_full 0.974
_diffrn_measured_fraction_theta_max 0.957
_diffrn_measurement_device_type 'Kappa Nonius'
_diffrn_measurement_method 'omega and phi scans'
_diffrn_radiation_type MoK\a
_diffrn_radiation_wavelength 0.71073
_diffrn_reflns_av_R_equivalents 0.1157
_diffrn_reflns_av_unetI/netI 0.0640
_diffrn_reflns_Laue_measured_fraction_full 0.974
_diffrn_reflns_Laue_measured_fraction_max 0.957
_diffrn_reflns_limit_h_max 15
_diffrn_reflns_limit_h_min -15
_diffrn_reflns_limit_k_max 35
_diffrn_reflns_limit_k_min -34
_diffrn_reflns_limit_l_max 16
_diffrn_reflns_limit_l_min -12
_diffrn_reflns_number 43124
_diffrn_reflns_point_group_measured_fraction_full 0.974
_diffrn_reflns_point_group_measured_fraction_max 0.957
_diffrn_reflns_theta_full 25.242
_diffrn_reflns_theta_max 27.734
_diffrn_reflns_theta_min 1.515
_diffrn_source 'sealed tube'
_diffrn_standards_decay_% 0
_diffrn_standards_interval_count 0
_diffrn_standards_interval_time 0
_diffrn_standards_number 0
_exptl_absorpt_coefficient_mu 1.582
_exptl_absorpt_correction_T_max 1.000
_exptl_absorpt_correction_T_min 0.857
_exptl_absorpt_correction_type multi-scan
_exptl_absorpt_process_details Semi-empirical
_exptl_crystal_colour 'clear light yellow'
_exptl_crystal_colour_lustre clear
_exptl_crystal_colour_modifier light
_exptl_crystal_colour_primary yellow
_exptl_crystal_density_diffrn 1.167
_exptl_crystal_description block
_exptl_crystal_F_000 1448
_exptl_crystal_size_max 0.2
_exptl_crystal_size_mid 0.2
_exptl_crystal_size_min 0.15
_exptl_transmission_factor_max 1.000
_exptl_transmission_factor_min 0.857
_refine_diff_density_max 0.626
_refine_diff_density_min -1.068
_refine_diff_density_rms 0.119
_refine_ls_extinction_method none
_refine_ls_goodness_of_fit_ref 1.099
_refine_ls_hydrogen_treatment constr
_refine_ls_matrix_type full
_refine_ls_number_parameters 347
_refine_ls_number_reflns 8952
_refine_ls_number_restraints 0
_refine_ls_restrained_S_all 1.099
_refine_ls_R_factor_all 0.0645
_refine_ls_R_factor_gt 0.0552
_refine_ls_shift/su_max 0.001
_refine_ls_shift/su_mean 0.000
_refine_ls_structure_factor_coef Fsqd
_refine_ls_weighting_details 'w=1/[\s^2^(Fo^2^)+(0.0769P)^2^+7.2822P] where P=(Fo^2^+2Fc^2^)/3'
_refine_ls_weighting_scheme calc
_refine_ls_wR_factor_gt 0.1568
_refine_ls_wR_factor_ref 0.1658
_reflns_Friedel_coverage 0.000
_reflns_number_gt 7653
_reflns_number_total 8952
_reflns_threshold_expression 'I > 2\s(I)'
_cod_data_source_file c8dt00773j2.cif
_cod_data_source_block 16
_cod_database_code 7045813
_shelxl_version_number 2013-4
_shelx_space_group_comment
;
The symmetry employed for this shelxl refinement is uniquely defined
by the following loop, which should always be used as a source of
symmetry information in preference to the above space-group names.
They are only intended as comments.
;
_shelx_estimated_absorpt_t_max 0.797
_shelx_estimated_absorpt_t_min 0.743
_olex2_refinement_description
;
1. Fixed Uiso
 At 1.2 times of:
  All C(H) groups, All C(H,H) groups
 At 1.5 times of:
  All C(H,H,H) groups
2.a Ternary CH refined with riding coordinates:
 C111(H111), C121(H121), C211(H211), C221(H221)
2.b Secondary CH2 refined with riding coordinates:
 C112(H11A,H11B), C113(H11C,H11D), C114(H11E,H11F), C115(H11G,H11H), C116(H11I,
 H11J), C122(H12A,H12B), C123(H12C,H12D), C124(H12E,H12F), C125(H12G,H12H),
 C126(H12I,H12J), C212(H21A,H21B), C213(H21C,H21D), C214(H21E,H21F), C215(H21G,
 H21H), C216(H21I,H21J), C222(H22A,H22B), C223(H22C,H22D), C224(H22E,H22F),
 C225(H22G,H22H), C226(H22I,H22J)
2.c Idealised Me refined as rotating group:
 C1(H1A,H1B,H1C), C2(H2A,H2B,H2C), C3(H3A,H3B,H3C), C4(H4A,H4B,H4C)
;
_olex2_submission_original_sample_id h13alj16
_olex2_submission_special_instructions 'No special instructions were received'

loop_
_space_group_symop_operation_xyz
'x, y, z'
'-x+1/2, y+1/2, -z'
'-x, -y, -z'
'x-1/2, -y-1/2, z'

loop_
_atom_site_label
_atom_site_type_symbol
_atom_site_fract_x
_atom_site_fract_y
_atom_site_fract_z
_atom_site_U_iso_or_equiv
_atom_site_adp_type
_atom_site_occupancy
_atom_site_site_symmetry_order
_atom_site_calc_flag
_atom_site_refinement_flags_posn
Sn1 Sn 0.52313(2) 0.37330(2) 0.94683(2) 0.03161(11) Uani 1 1 d .
Se1 Se 0.70180(4) 0.39894(2) 1.05707(4) 0.03946(14) Uani 1 1 d .
N1 N 0.3764(3) 0.24881(14) 1.0159(3) 0.0402(8) Uani 1 1 d .
N2 N 0.3694(3) 0.45520(15) 0.6889(3) 0.0394(8) Uani 1 1 d .
N11 N 0.4729(3) 0.29702(13) 0.9065(3) 0.0353(8) Uani 1 1 d .
N12 N 0.4322(3) 0.33312(13) 1.0553(3) 0.0343(7) Uani 1 1 d .
N21 N 0.5153(3) 0.39873(13) 0.7741(3) 0.0328(7) Uani 1 1 d .
N22 N 0.3865(3) 0.41997(13) 0.8673(3) 0.0336(7) Uani 1 1 d .
C1 C 0.4243(5) 0.19961(19) 1.0062(4) 0.0497(12) Uani 1 1 d .
H1A H 0.4956 0.2032 0.9836 0.075 Uiso 1 1 calc GR
H1B H 0.3721 0.1801 0.9505 0.075 Uiso 1 1 calc GR
H1C H 0.4374 0.1826 1.0778 0.075 Uiso 1 1 calc GR
C2 C 0.2816(4) 0.2494(2) 1.0735(4) 0.0505(12) Uani 1 1 d .
H2A H 0.2513 0.2832 1.0721 0.076 Uiso 1 1 calc GR
H2B H 0.3089 0.2387 1.1505 0.076 Uiso 1 1 calc GR
H2C H 0.2226 0.2267 1.0357 0.076 Uiso 1 1 calc GR
C3 C 0.3715(4) 0.4439(2) 0.5756(4) 0.0517(13) Uani 1 1 d .
H3A H 0.3901 0.4087 0.5695 0.078 Uiso 1 1 calc GR
H3B H 0.4282 0.4646 0.5528 0.078 Uiso 1 1 calc GR
H3C H 0.2977 0.4508 0.5276 0.078 Uiso 1 1 calc GR
C4 C 0.3278(4) 0.50420(19) 0.7072(5) 0.0521(13) Uani 1 1 d .
H4A H 0.3479 0.5119 0.7865 0.078 Uiso 1 1 calc GR
H4B H 0.2460 0.5049 0.6809 0.078 Uiso 1 1 calc GR
H4C H 0.3614 0.5290 0.6666 0.078 Uiso 1 1 calc GR
C11 C 0.4253(3) 0.29194(16) 0.9936(4) 0.0351(9) Uani 1 1 d .
C21 C 0.4220(3) 0.42580(16) 0.7742(3) 0.0342(9) Uani 1 1 d .
C111 C 0.4445(3) 0.26623(17) 0.8066(3) 0.0351(9) Uani 1 1 d .
H111 H 0.4187 0.2332 0.8282 0.042 Uiso 1 1 calc R
C112 C 0.5476(4) 0.2578(3) 0.7637(5) 0.073(2) Uani 1 1 d .
H11A H 0.6053 0.2410 0.8211 0.087 Uiso 1 1 calc R
H11B H 0.5783 0.2902 0.7468 0.087 Uiso 1 1 calc R
C113 C 0.5204(5) 0.2254(3) 0.6575(6) 0.086(3) Uani 1 1 d .
H11C H 0.5885 0.2222 0.6276 0.103 Uiso 1 1 calc R
H11D H 0.4986 0.1916 0.6765 0.103 Uiso 1 1 calc R
C114 C 0.4268(6) 0.2475(3) 0.5699(5) 0.0728(19) Uani 1 1 d .
H11E H 0.4515 0.2796 0.5447 0.087 Uiso 1 1 calc R
H11F H 0.4086 0.2248 0.5053 0.087 Uiso 1 1 calc R
C115 C 0.3253(5) 0.2554(2) 0.6137(5) 0.0646(16) Uani 1 1 d .
H11G H 0.2958 0.2228 0.6310 0.078 Uiso 1 1 calc R
H11H H 0.2668 0.2717 0.5563 0.078 Uiso 1 1 calc R
C116 C 0.3509(5) 0.2881(2) 0.7196(5) 0.0623(16) Uani 1 1 d .
H11I H 0.3721 0.3219 0.7006 0.075 Uiso 1 1 calc R
H11J H 0.2826 0.2908 0.7492 0.075 Uiso 1 1 calc R
C121 C 0.4547(4) 0.32945(17) 1.1775(4) 0.0395(10) Uani 1 1 d .
H121 H 0.3908 0.3113 1.1976 0.047 Uiso 1 1 calc R
C122 C 0.5631(5) 0.2999(2) 1.2233(4) 0.0500(12) Uani 1 1 d .
H12A H 0.5551 0.2657 1.1924 0.060 Uiso 1 1 calc R
H12B H 0.6267 0.3160 1.2000 0.060 Uiso 1 1 calc R
C123 C 0.5878(6) 0.2973(2) 1.3496(4) 0.0667(16) Uani 1 1 d .
H12C H 0.5282 0.2778 1.3724 0.080 Uiso 1 1 calc R
H12D H 0.6600 0.2799 1.3775 0.080 Uiso 1 1 calc R
C124 C 0.5937(7) 0.3491(3) 1.4011(5) 0.079(2) Uani 1 1 d .
H12E H 0.6053 0.3461 1.4824 0.095 Uiso 1 1 calc R
H12F H 0.6582 0.3675 1.3849 0.095 Uiso 1 1 calc R
C125 C 0.4864(6) 0.3778(2) 1.3553(5) 0.0629(16) Uani 1 1 d .
H12G H 0.4934 0.4117 1.3870 0.075 Uiso 1 1 calc R
H12H H 0.4231 0.3611 1.3779 0.075 Uiso 1 1 calc R
C126 C 0.4611(5) 0.3812(2) 1.2279(4) 0.0502(12) Uani 1 1 d .
H12I H 0.3889 0.3987 1.2005 0.060 Uiso 1 1 calc R
H12J H 0.5208 0.4006 1.2051 0.060 Uiso 1 1 calc R
C211 C 0.6021(3) 0.41896(17) 0.7194(4) 0.0375(9) Uani 1 1 d .
H211 H 0.5692 0.4212 0.6380 0.045 Uiso 1 1 calc R
C212 C 0.7029(4) 0.38444(19) 0.7381(4) 0.0435(10) Uani 1 1 d .
H21A H 0.6786 0.3510 0.7088 0.052 Uiso 1 1 calc R
H21B H 0.7354 0.3812 0.8186 0.052 Uiso 1 1 calc R
C213 C 0.7924(4) 0.4044(2) 0.6806(5) 0.0539(13) Uani 1 1 d .
H21C H 0.8585 0.3822 0.6967 0.065 Uiso 1 1 calc R
H21D H 0.7620 0.4047 0.5995 0.065 Uiso 1 1 calc R
C214 C 0.8280(4) 0.4568(2) 0.7200(5) 0.0530(13) Uani 1 1 d .
H21E H 0.8663 0.4558 0.7994 0.064 Uiso 1 1 calc R
H21F H 0.8821 0.4696 0.6783 0.064 Uiso 1 1 calc R
C215 C 0.7279(4) 0.4918(2) 0.7039(5) 0.0561(14) Uani 1 1 d .
H21G H 0.6945 0.4959 0.6239 0.067 Uiso 1 1 calc R
H21H H 0.7530 0.5249 0.7350 0.067 Uiso 1 1 calc R
C216 C 0.6391(4) 0.47085(18) 0.7622(5) 0.0457(11) Uani 1 1 d .
H21I H 0.6708 0.4694 0.8430 0.055 Uiso 1 1 calc R
H21J H 0.5732 0.4933 0.7488 0.055 Uiso 1 1 calc R
C221 C 0.2685(3) 0.42815(16) 0.8729(4) 0.0355(9) Uani 1 1 d .
H221 H 0.2333 0.4508 0.8107 0.043 Uiso 1 1 calc R
C222 C 0.2024(4) 0.37977(19) 0.8587(5) 0.0457(11) Uani 1 1 d .
H22A H 0.2364 0.3563 0.9184 0.055 Uiso 1 1 calc R
H22B H 0.2050 0.3644 0.7868 0.055 Uiso 1 1 calc R
C223 C 0.0806(4) 0.3900(2) 0.8628(5) 0.0504(12) Uani 1 1 d .
H22C H 0.0382 0.3583 0.8545 0.060 Uiso 1 1 calc R
H22D H 0.0456 0.4121 0.8007 0.060 Uiso 1 1 calc R
C224 C 0.0754(4) 0.4147(2) 0.9735(4) 0.0505(12) Uani 1 1 d .
H22E H -0.0037 0.4212 0.9754 0.061 Uiso 1 1 calc R
H22F H 0.1080 0.3921 1.0356 0.061 Uiso 1 1 calc R
C225 C 0.1397(5) 0.4625(2) 0.9855(5) 0.0577(14) Uani 1 1 d .
H22G H 0.1374 0.4782 1.0572 0.069 Uiso 1 1 calc R
H22H H 0.1042 0.4856 0.9256 0.069 Uiso 1 1 calc R
C226 C 0.2626(4) 0.4535(2) 0.9803(5) 0.0492(12) Uani 1 1 d .
H22I H 0.3029 0.4856 0.9860 0.059 Uiso 1 1 calc R
H22J H 0.2998 0.4324 1.0435 0.059 Uiso 1 1 calc R

loop_
_atom_site_aniso_label
_atom_site_aniso_U_11
_atom_site_aniso_U_22
_atom_site_aniso_U_33
_atom_site_aniso_U_23
_atom_site_aniso_U_13
_atom_site_aniso_U_12
Sn1 0.03162(16) 0.03154(19) 0.03217(16) 0.00104(10) 0.00833(11) 0.00059(10)
Se1 0.0355(2) 0.0431(3) 0.0381(2) -0.00089(18) 0.00490(18) -0.00190(17)
N1 0.047(2) 0.036(2) 0.039(2) 0.0010(15) 0.0126(16) -0.0076(16)
N2 0.0350(18) 0.047(2) 0.0353(19) 0.0080(16) 0.0051(15) 0.0049(15)
N11 0.0420(19) 0.0316(18) 0.0341(18) 0.0001(14) 0.0124(15) -0.0049(15)
N12 0.0407(18) 0.0361(19) 0.0274(17) -0.0014(14) 0.0104(14) -0.0018(15)
N21 0.0298(16) 0.038(2) 0.0310(17) 0.0028(14) 0.0078(13) 0.0009(13)
N22 0.0300(16) 0.0359(19) 0.0360(18) 0.0041(14) 0.0099(14) 0.0049(14)
C1 0.063(3) 0.042(3) 0.046(3) 0.001(2) 0.016(2) -0.004(2)
C2 0.041(2) 0.061(3) 0.052(3) -0.002(2) 0.016(2) -0.017(2)
C3 0.043(2) 0.077(4) 0.033(2) 0.008(2) 0.004(2) 0.003(2)
C4 0.051(3) 0.042(3) 0.063(3) 0.015(2) 0.010(2) 0.009(2)
C11 0.0333(19) 0.037(2) 0.035(2) 0.0010(17) 0.0063(17) 0.0007(16)
C21 0.0317(19) 0.036(2) 0.033(2) 0.0000(16) 0.0049(16) -0.0032(16)
C111 0.035(2) 0.037(2) 0.032(2) -0.0024(17) 0.0050(17) -0.0019(17)
C112 0.036(3) 0.116(6) 0.065(4) -0.050(4) 0.010(2) 0.001(3)
C113 0.049(3) 0.147(7) 0.066(4) -0.059(4) 0.021(3) 0.001(4)
C114 0.109(5) 0.075(4) 0.040(3) -0.013(3) 0.028(3) -0.031(4)
C115 0.065(3) 0.065(4) 0.052(3) -0.020(3) -0.010(3) 0.017(3)
C116 0.052(3) 0.063(4) 0.058(3) -0.024(3) -0.016(3) 0.018(3)
C121 0.047(2) 0.041(2) 0.030(2) -0.0008(17) 0.0072(18) -0.0062(19)
C122 0.062(3) 0.048(3) 0.036(2) 0.005(2) 0.004(2) 0.001(2)
C123 0.090(4) 0.073(4) 0.030(2) 0.009(2) -0.002(3) -0.006(3)
C124 0.108(5) 0.082(5) 0.040(3) -0.006(3) 0.002(3) -0.038(4)
C125 0.092(5) 0.062(4) 0.039(3) -0.010(2) 0.023(3) -0.017(3)
C126 0.068(3) 0.045(3) 0.042(3) -0.008(2) 0.022(2) 0.000(2)
C211 0.034(2) 0.043(3) 0.037(2) 0.0055(18) 0.0123(18) -0.0013(17)
C212 0.039(2) 0.043(3) 0.053(3) -0.004(2) 0.019(2) -0.0002(19)
C213 0.035(2) 0.078(4) 0.051(3) -0.013(3) 0.016(2) -0.001(2)
C214 0.032(2) 0.063(3) 0.066(3) 0.008(3) 0.014(2) -0.006(2)
C215 0.036(2) 0.060(3) 0.071(4) 0.024(3) 0.010(2) -0.004(2)
C216 0.036(2) 0.039(3) 0.065(3) 0.008(2) 0.018(2) 0.0020(18)
C221 0.0291(19) 0.038(2) 0.041(2) 0.0044(18) 0.0109(17) 0.0053(16)
C222 0.035(2) 0.051(3) 0.053(3) -0.009(2) 0.012(2) -0.0029(19)
C223 0.032(2) 0.053(3) 0.066(3) 0.001(3) 0.012(2) -0.001(2)
C224 0.036(2) 0.069(4) 0.049(3) 0.005(2) 0.016(2) 0.002(2)
C225 0.052(3) 0.064(4) 0.061(3) -0.015(3) 0.024(3) 0.007(3)
C226 0.044(2) 0.048(3) 0.060(3) -0.018(2) 0.021(2) -0.003(2)

loop_
_atom_type_symbol
_atom_type_description
_atom_type_scat_dispersion_real
_atom_type_scat_dispersion_imag
_atom_type_scat_source
C C 0.0033 0.0016 'International Tables Vol C Tables 4.2.6.8 and 6.1.1.4'
H H 0.0000 0.0000 'International Tables Vol C Tables 4.2.6.8 and 6.1.1.4'
N N 0.0061 0.0033 'International Tables Vol C Tables 4.2.6.8 and 6.1.1.4'
Se Se -0.0929 2.2259 'International Tables Vol C Tables 4.2.6.8 and 6.1.1.4'
Sn Sn -0.6537 1.4246 'International Tables Vol C Tables 4.2.6.8 and 6.1.1.4'

loop_
_geom_angle_atom_site_label_1
_geom_angle_atom_site_label_2
_geom_angle_atom_site_label_3
_geom_angle
Se1 Sn1 C11 121.09(9)
Se1 Sn1 C21 120.59(9)
N11 Sn1 Se1 125.23(10)
N11 Sn1 N12 61.50(13)
N11 Sn1 N21 96.93(13)
N11 Sn1 C11 30.83(13)
N11 Sn1 C21 105.32(13)
N12 Sn1 Se1 108.24(9)
N12 Sn1 N21 144.69(13)
N12 Sn1 C11 30.67(13)
N12 Sn1 C21 123.28(13)
N21 Sn1 Se1 107.06(9)
N21 Sn1 C11 123.13(13)
N21 Sn1 C21 31.03(13)
N22 Sn1 Se1 127.45(10)
N22 Sn1 N11 107.31(14)
N22 Sn1 N12 96.75(13)
N22 Sn1 N21 61.32(13)
N22 Sn1 C11 104.03(13)
N22 Sn1 C21 30.34(13)
C11 Sn1 C21 118.32(13)
C1 N1 C2 114.7(4)
C11 N1 C1 123.3(4)
C11 N1 C2 120.9(4)
C3 N2 C4 115.3(4)
C21 N2 C3 121.7(4)
C21 N2 C4 121.9(4)
C11 N11 Sn1 93.6(3)
C11 N11 C111 124.0(4)
C111 N11 Sn1 136.9(3)
C11 N12 Sn1 91.7(3)
C11 N12 C121 120.3(4)
C121 N12 Sn1 130.7(3)
C21 N21 Sn1 90.9(2)
C21 N21 C211 119.6(3)
C211 N21 Sn1 132.2(3)
C21 N22 Sn1 95.4(3)
C21 N22 C221 122.5(3)
C221 N22 Sn1 137.2(3)
N1 C1 H1A 109.5
N1 C1 H1B 109.5
N1 C1 H1C 109.5
H1A C1 H1B 109.5
H1A C1 H1C 109.5
H1B C1 H1C 109.5
N1 C2 H2A 109.5
N1 C2 H2B 109.5
N1 C2 H2C 109.5
H2A C2 H2B 109.5
H2A C2 H2C 109.5
H2B C2 H2C 109.5
N2 C3 H3A 109.5
N2 C3 H3B 109.5
N2 C3 H3C 109.5
H3A C3 H3B 109.5
H3A C3 H3C 109.5
H3B C3 H3C 109.5
N2 C4 H4A 109.5
N2 C4 H4B 109.5
N2 C4 H4C 109.5
H4A C4 H4B 109.5
H4A C4 H4C 109.5
H4B C4 H4C 109.5
N1 C11 Sn1 178.2(3)
N11 C11 Sn1 55.6(2)
N11 C11 N1 122.7(4)
N12 C11 Sn1 57.6(2)
N12 C11 N1 124.1(4)
N12 C11 N11 113.2(4)
N2 C21 Sn1 176.7(3)
N21 C21 Sn1 58.1(2)
N21 C21 N2 124.2(4)
N22 C21 Sn1 54.3(2)
N22 C21 N2 123.6(4)
N22 C21 N21 112.3(4)
N11 C111 H111 107.7
N11 C111 C112 109.2(4)
N11 C111 C116 112.5(4)
C112 C111 H111 107.7
C112 C111 C116 111.7(5)
C116 C111 H111 107.7
C111 C112 H11A 109.5
C111 C112 H11B 109.5
C111 C112 C113 110.6(4)
H11A C112 H11B 108.1
C113 C112 H11A 109.5
C113 C112 H11B 109.5
C112 C113 H11C 109.3
C112 C113 H11D 109.3
H11C C113 H11D 107.9
C114 C113 C112 111.7(6)
C114 C113 H11C 109.3
C114 C113 H11D 109.3
C113 C114 H11E 109.5
C113 C114 H11F 109.5
H11E C114 H11F 108.1
C115 C114 C113 110.8(5)
C115 C114 H11E 109.5
C115 C114 H11F 109.5
C114 C115 H11G 109.3
C114 C115 H11H 109.3
C114 C115 C116 111.6(5)
H11G C115 H11H 108.0
C116 C115 H11G 109.3
C116 C115 H11H 109.3
C111 C116 C115 111.2(4)
C111 C116 H11I 109.4
C111 C116 H11J 109.4
C115 C116 H11I 109.4
C115 C116 H11J 109.4
H11I C116 H11J 108.0
N12 C121 H121 108.3
N12 C121 C122 110.8(4)
N12 C121 C126 109.9(4)
C122 C121 H121 108.3
C126 C121 H121 108.3
C126 C121 C122 111.2(4)
C121 C122 H12A 109.5
C121 C122 H12B 109.5
H12A C122 H12B 108.1
C123 C122 C121 110.7(5)
C123 C122 H12A 109.5
C123 C122 H12B 109.5
C122 C123 H12C 109.3
C122 C123 H12D 109.3
H12C C123 H12D 108.0
C124 C123 C122 111.5(5)
C124 C123 H12C 109.3
C124 C123 H12D 109.3
C123 C124 H12E 109.5
C123 C124 H12F 109.5
H12E C124 H12F 108.1
C125 C124 C123 110.7(5)
C125 C124 H12E 109.5
C125 C124 H12F 109.5
C124 C125 H12G 109.3
C124 C125 H12H 109.3
C124 C125 C126 111.6(5)
H12G C125 H12H 108.0
C126 C125 H12G 109.3
C126 C125 H12H 109.3
C121 C126 C125 110.2(4)
C121 C126 H12I 109.6
C121 C126 H12J 109.6
C125 C126 H12I 109.6
C125 C126 H12J 109.6
H12I C126 H12J 108.1
N21 C211 H211 108.5
N21 C211 C212 110.3(4)
N21 C211 C216 111.2(4)
C212 C211 H211 108.5
C212 C211 C216 109.9(4)
C216 C211 H211 108.5
C211 C212 H21A 109.5
C211 C212 H21B 109.5
C211 C212 C213 110.9(4)
H21A C212 H21B 108.1
C213 C212 H21A 109.5
C213 C212 H21B 109.5
C212 C213 H21C 109.4
C212 C213 H21D 109.4
H21C C213 H21D 108.0
C214 C213 C212 111.0(4)
C214 C213 H21C 109.4
C214 C213 H21D 109.4
C213 C214 H21E 109.3
C213 C214 H21F 109.3
H21E C214 H21F 108.0
C215 C214 C213 111.5(4)
C215 C214 H21E 109.3
C215 C214 H21F 109.3
C214 C215 H21G 109.6
C214 C215 H21H 109.6
C214 C215 C216 110.2(4)
H21G C215 H21H 108.1
C216 C215 H21G 109.6
C216 C215 H21H 109.6
C211 C216 C215 110.9(4)
C211 C216 H21I 109.5
C211 C216 H21J 109.5
C215 C216 H21I 109.5
C215 C216 H21J 109.5
H21I C216 H21J 108.1
N22 C221 H221 107.9
N22 C221 C222 111.5(4)
N22 C221 C226 110.6(4)
C222 C221 H221 107.9
C226 C221 H221 107.9
C226 C221 C222 110.9(4)
C221 C222 H22A 109.7
C221 C222 H22B 109.7
C221 C222 C223 109.8(4)
H22A C222 H22B 108.2
C223 C222 H22A 109.7
C223 C222 H22B 109.7
C222 C223 H22C 109.6
C222 C223 H22D 109.6
C222 C223 C224 110.3(4)
H22C C223 H22D 108.1
C224 C223 H22C 109.6
C224 C223 H22D 109.6
C223 C224 H22E 109.8
C223 C224 H22F 109.8
H22E C224 H22F 108.3
C225 C224 C223 109.4(4)
C225 C224 H22E 109.8
C225 C224 H22F 109.8
C224 C225 H22G 109.5
C224 C225 H22H 109.5
C224 C225 C226 110.9(5)
H22G C225 H22H 108.1
C226 C225 H22G 109.5
C226 C225 H22H 109.5
C221 C226 C225 110.6(4)
C221 C226 H22I 109.5
C221 C226 H22J 109.5
C225 C226 H22I 109.5
C225 C226 H22J 109.5
H22I C226 H22J 108.1

loop_
_geom_bond_atom_site_label_1
_geom_bond_atom_site_label_2
_geom_bond_distance
Sn1 Se1 2.4012(5)
Sn1 N11 2.166(4)
Sn1 N12 2.214(4)
Sn1 N21 2.230(3)
Sn1 N22 2.142(3)
Sn1 C11 2.621(4)
Sn1 C21 2.627(4)
N1 C1 1.463(7)
N1 C2 1.495(6)
N1 C11 1.362(6)
N2 C3 1.444(6)
N2 C4 1.448(6)
N2 C21 1.359(5)
N11 C11 1.346(6)
N11 C111 1.465(5)
N12 C11 1.338(6)
N12 C121 1.481(5)
N21 C21 1.354(5)
N21 C211 1.489(5)
N22 C21 1.333(5)
N22 C221 1.479(5)
C1 H1A 0.9800
C1 H1B 0.9800
C1 H1C 0.9800
C2 H2A 0.9800
C2 H2B 0.9800
C2 H2C 0.9800
C3 H3A 0.9800
C3 H3B 0.9800
C3 H3C 0.9800
C4 H4A 0.9800
C4 H4B 0.9800
C4 H4C 0.9800
C111 H111 1.0000
C111 C112 1.495(7)
C111 C116 1.502(6)
C112 H11A 0.9900
C112 H11B 0.9900
C112 C113 1.551(8)
C113 H11C 0.9900
C113 H11D 0.9900
C113 C114 1.510(10)
C114 H11E 0.9900
C114 H11F 0.9900
C114 C115 1.479(9)
C115 H11G 0.9900
C115 H11H 0.9900
C115 C116 1.552(7)
C116 H11I 0.9900
C116 H11J 0.9900
C121 H121 1.0000
C121 C122 1.541(7)
C121 C126 1.520(7)
C122 H12A 0.9900
C122 H12B 0.9900
C122 C123 1.529(7)
C123 H12C 0.9900
C123 H12D 0.9900
C123 C124 1.527(10)
C124 H12E 0.9900
C124 H12F 0.9900
C124 C125 1.517(10)
C125 H12G 0.9900
C125 H12H 0.9900
C125 C126 1.542(7)
C126 H12I 0.9900
C126 H12J 0.9900
C211 H211 1.0000
C211 C212 1.519(6)
C211 C216 1.524(7)
C212 H21A 0.9900
C212 H21B 0.9900
C212 C213 1.534(7)
C213 H21C 0.9900
C213 H21D 0.9900
C213 C214 1.521(8)
C214 H21E 0.9900
C214 H21F 0.9900
C214 C215 1.523(7)
C215 H21G 0.9900
C215 H21H 0.9900
C215 C216 1.543(7)
C216 H21I 0.9900
C216 H21J 0.9900
C221 H221 1.0000
C221 C222 1.520(6)
C221 C226 1.511(7)
C222 H22A 0.9900
C222 H22B 0.9900
C222 C223 1.528(6)
C223 H22C 0.9900
C223 H22D 0.9900
C223 C224 1.540(8)
C224 H22E 0.9900
C224 H22F 0.9900
C224 C225 1.498(8)
C225 H22G 0.9900
C225 H22H 0.9900
C225 C226 1.540(7)
C226 H22I 0.9900
C226 H22J 0.9900

loop_
_geom_torsion_atom_site_label_1
_geom_torsion_atom_site_label_2
_geom_torsion_atom_site_label_3
_geom_torsion_atom_site_label_4
_geom_torsion
Sn1 N11 C11 N1 -179.2(4)
Sn1 N11 C11 N12 0.2(4)
Sn1 N11 C111 C112 68.8(6)
Sn1 N11 C111 C116 -55.9(6)
Sn1 N12 C11 N1 179.2(4)
Sn1 N12 C11 N11 -0.2(4)
Sn1 N12 C121 C122 -67.9(5)
Sn1 N12 C121 C126 55.4(5)
Sn1 N21 C21 N2 177.1(4)
Sn1 N21 C21 N22 -3.6(4)
Sn1 N21 C211 C212 52.5(5)
Sn1 N21 C211 C216 -69.6(5)
Sn1 N22 C21 N2 -176.9(4)
Sn1 N22 C21 N21 3.7(4)
Sn1 N22 C221 C222 -53.3(6)
Sn1 N22 C221 C226 70.7(5)
N11 C111 C112 C113 -179.9(6)
N11 C111 C116 C115 178.3(5)
N12 C121 C122 C123 178.5(4)
N12 C121 C126 C125 -179.1(4)
N21 C211 C212 C213 179.1(4)
N21 C211 C216 C215 -179.2(4)
N22 C221 C222 C223 -178.9(4)
N22 C221 C226 C225 179.4(4)
C1 N1 C11 N11 41.4(6)
C1 N1 C11 N12 -137.9(5)
C2 N1 C11 N11 -150.8(4)
C2 N1 C11 N12 29.9(6)
C3 N2 C21 N21 29.9(7)
C3 N2 C21 N22 -149.4(4)
C4 N2 C21 N21 -137.6(5)
C4 N2 C21 N22 43.1(6)
C11 N11 C111 C112 -145.0(5)
C11 N11 C111 C116 90.3(6)
C11 N12 C121 C122 55.4(5)
C11 N12 C121 C126 178.7(4)
C21 N21 C211 C212 175.2(4)
C21 N21 C211 C216 53.0(5)
C21 N22 C221 C222 95.3(5)
C21 N22 C221 C226 -140.8(4)
C111 N11 C11 Sn1 -157.6(5)
C111 N11 C11 N1 23.2(6)
C111 N11 C11 N12 -157.4(4)
C111 C112 C113 C114 55.0(9)
C112 C111 C116 C115 55.0(7)
C112 C113 C114 C115 -55.7(8)
C113 C114 C115 C116 55.6(8)
C114 C115 C116 C111 -55.5(8)
C116 C111 C112 C113 -54.7(8)
C121 N12 C11 Sn1 -140.7(4)
C121 N12 C11 N1 38.5(6)
C121 N12 C11 N11 -140.9(4)
C121 C122 C123 C124 -55.6(7)
C122 C121 C126 C125 -56.1(6)
C122 C123 C124 C125 56.0(8)
C123 C124 C125 C126 -56.3(7)
C124 C125 C126 C121 56.6(7)
C126 C121 C122 C123 56.0(6)
C211 N21 C21 Sn1 -141.4(4)
C211 N21 C21 N2 35.7(6)
C211 N21 C21 N22 -144.9(4)
C211 C212 C213 C214 56.6(6)
C212 C211 C216 C215 58.4(5)
C212 C213 C214 C215 -55.4(6)
C213 C214 C215 C216 55.4(7)
C214 C215 C216 C211 -57.0(6)
C216 C211 C212 C213 -58.0(5)
C221 N22 C21 Sn1 -159.1(5)
C221 N22 C21 N2 24.0(6)
C221 N22 C21 N21 -155.4(4)
C221 C222 C223 C224 -58.5(6)
C222 C221 C226 C225 -56.4(6)
C222 C223 C224 C225 59.3(6)
C223 C224 C225 C226 -58.3(6)
C224 C225 C226 C221 57.5(6)
C226 C221 C222 C223 57.3(6)

loop_
_smtbx_masks_void_nr
_smtbx_masks_void_average_x
_smtbx_masks_void_average_y
_smtbx_masks_void_average_z
_smtbx_masks_void_volume
_smtbx_masks_void_count_electrons
1 0.000 0.000 0.000 14.8 0.0
2 -0.700 -0.124 0.500 985.8 397.1
3 0.500 0.500 0.000 14.8 0.0
